data_7131654
loop_
_publ_author_name
'Leduskrasts, Kaspars'
'Kinens, Artis'
'Suna, Edgars'

_publ_section_title
;
 The emission efficiency of cationic solid state luminophores is directly
 proportional to the intermolecular charge transfer intensity.
;
_journal_issue 45
_journal_name_full 'Chemical communications (Cambridge, England)'
_journal_page_first 6905
_journal_page_last 6908
_journal_paper_doi 10.1039/d3cc01674a
_journal_volume 59
_journal_year 2023
_chemical_formula_moiety 'C H3 O3 S, C24 H19 N2'
_chemical_formula_sum 'C25 H22 N2 O3 S'
_chemical_formula_weight 430.53
_space_group_crystal_system monoclinic
_space_group_IT_number 14
_space_group_name_Hall '-P 2ybc'
_space_group_name_H-M_alt 'P 1 21/c 1'
_symmetry_Int_Tables_number 14
_atom_sites_solution_primary dual
_audit_creation_date 2019-05-09
_audit_creation_method
;
Olex2 1.2-ac4
(compiled 2018.05.17 svn.r3504 for Rigaku Oxford Diffraction, GUI svn.r5492)
;
_audit_update_record
;
2022-10-29 deposited with the CCDC.	2023-05-11 downloaded from the CCDC.
;
_cell_angle_alpha 90
_cell_angle_beta 108.774(1)
_cell_angle_gamma 90
_cell_formula_units_Z 8
_cell_length_a 14.9750(1)
_cell_length_b 19.7881(1)
_cell_length_c 14.8102(1)
_cell_measurement_reflns_used 45534
_cell_measurement_temperature 150.0(1)
_cell_measurement_theta_max 77.0270
_cell_measurement_theta_min 3.8280
_cell_volume 4155.16(5)
_computing_cell_refinement 'CrysAlisPro 1.171.40.35a (Rigaku OD, 2018)'
_computing_data_collection 'CrysAlisPro 1.171.40.35a (Rigaku OD, 2018)'
_computing_data_reduction 'CrysAlisPro 1.171.40.35a (Rigaku OD, 2018)'
_computing_molecular_graphics 'Olex2 (Dolomanov et al., 2009)'
_computing_publication_material 'Olex2 (Dolomanov et al., 2009)'
_computing_structure_refinement 'olex2.refine (Bourhis et al., 2015)'
_computing_structure_solution 'ShelXT (Sheldrick, 2015)'
_diffrn_ambient_environment N~2~
_diffrn_ambient_temperature 150.0(1)
_diffrn_detector 'CCD plate'
_diffrn_detector_area_resol_mean 10.0000
_diffrn_detector_type HyPix
_diffrn_measured_fraction_theta_full 0.9916
_diffrn_measured_fraction_theta_max 0.9916
_diffrn_measurement_details
;
List of Runs (angles in degrees, time in seconds):

  # Type    Start    End  Width  t~exp~   \w     \q     \k     \f   Frames
#--------------------------------------------------------------------------
  1  \w     55.00 100.00   0.50    7.26    --   49.66-133.00 134.00   90
  2  \w     98.00 123.00   0.50    7.26    --  105.75-133.00 134.00   50
  3  \w    103.00 128.00   0.50    7.26    --  105.75 -81.00 154.70   50
  4  \w     84.00 116.00   0.50    7.26    --  105.75-125.00 150.00   64
  5  \w    101.00 129.00   0.50    7.26    --  105.75-142.00  44.04   56
  6  \w    101.00 126.00   0.50    7.26    --  105.75-137.00 -42.00   50
  7  \w     83.00 108.00   0.50    7.26    --  105.75 -94.00 -30.00   50
  8  \w     81.00 106.00   0.50    7.26    --  105.75 -94.00   0.00   50
  9  \w     72.00 105.00   0.50    7.26    --  105.75 -94.00  30.00   66
 10  \w     74.00 100.00   0.50    7.26    --  105.75 -83.00  35.13   52
 11  \w     44.00  70.00   0.50    7.26    --  105.75-133.00 134.00   52
 12  \w     57.00  83.00   0.50    7.26    --  105.75 -81.00 154.70   52
 13  \w     41.00  92.00   0.50    7.26    --  105.75-142.00  44.04  102
 14  \w     51.00  97.00   0.50    7.26    --  105.75 -77.00 -30.00   92
 15  \w     58.00 106.00   0.50    7.26    --  105.75 -94.00 -60.00   96
 16  \w     80.00 114.00   0.50    7.26    --  105.75-125.00-120.00   68
 17  \w     72.00 107.00   0.50    7.26    --  105.75 -78.00-155.82   70
 18  \w     66.00  92.00   0.50    7.26    --  105.75-125.00 -90.00   52
 19  \w     75.00 102.00   0.50    7.26    --  105.75 -94.00-120.00   54
 20  \w     60.00 130.00   0.50    7.26    --  105.75-143.00-150.73  140
 21  \w     48.00  74.00   0.50    7.26    --  105.75 -77.00-120.00   52
 22  \w     44.00  69.00   0.50    7.26    --  105.75 -61.00 -60.00   50
 23  \w     44.00  70.00   0.50    7.26    --  105.75 -94.00   0.00   52
 24  \w     35.00  67.00   0.50    7.26    --  105.75 -61.00  30.00   64
 25  \w     37.00  62.00   0.50    7.26    --  105.75 -94.00 -30.00   50
 26  \w     34.00  61.00   0.50    7.26    --  105.75-125.00 -90.00   54
 27  \w     53.00  79.00   0.50    7.26    --  105.75-125.00-120.00   52
 28  \w     38.00  67.00   0.50    7.26    --  105.75 -94.00-120.00   58
 29  \w     35.00  68.00   0.50    7.26    --  105.75 -61.00 -90.00   66
 30  \w     36.00  63.00   0.50    7.26    --  105.75-125.00 -60.00   54
 31  \w     37.00  70.00   0.50    7.26    --  105.75 -61.00 120.00   66
 32  \w    100.00 155.00   0.50    7.26    --  105.75  15.00  60.00  110
 33  \w    131.00 169.00   0.50    7.26    --  105.75  77.00  60.00   76
 34  \w    126.00 151.00   0.50    7.26    --  105.75 125.00 120.00   50
 35  \w     96.00 121.00   0.50    7.26    --  105.75 125.00 120.00   50
 36  \w     92.00 155.00   0.50    7.26    --  105.75 125.00 150.00  126
 37  \w     88.00 123.00   0.50    7.26    --  105.75  77.00  60.00   70
 38  \w    111.00 177.00   0.50    7.26    --  105.75  30.00  90.00  132
 39  \w    134.00 160.00   0.50    7.26    --  105.75  15.00 150.00   52
 40  \w    102.00 127.00   0.50    7.26    --  105.75  30.00 150.00   50
 41  \w     98.00 147.00   0.50    7.26    --  105.75  15.00   0.00   98
 42  \w    139.00 178.00   0.50    7.26    --  105.75  77.00 -60.00   78
 43  \w    143.00 168.00   0.50    7.26    --  105.75 125.00 -60.00   50
 44  \w    153.00 178.00   0.50    7.26    --  105.75 125.00 -30.00   50
 45  \w    129.00 165.00   0.50    7.26    --  105.75 125.00-120.00   72
 46  \w    145.00 171.00   0.50    7.26    --  105.75 133.00-156.00   52
 47  \w     94.00 119.00   0.50    7.26    --  105.75 125.00 -30.00   50
 48  \w    107.00 132.00   0.50    7.26    --  105.75 137.00  20.00   50
 49  \w     90.00 117.00   0.50    7.26    --  105.75  77.00 -60.00   54
 50  \w     94.00 141.00   0.50    7.26    --  105.75  61.00 -90.00   94
 51  \w     47.00  74.00   0.50    7.26    --  105.75-125.00 150.00   54
 52  \w    -96.00 -26.00   0.50    7.26    --  -49.35 133.00-156.00  140
 53  \w   -120.00 -67.00   0.50    7.26    --  -49.35-137.00 -42.00  106
 54  \w   -118.00 -93.00   0.50    7.26    --  -84.25-137.00 -42.00   50
 55  \w   -119.00 -93.00   0.50    7.26    --  -49.35 -77.00 -60.00   52
 56  \w   -119.00 -88.00   0.50    7.26    --  -49.35 -77.00   0.00   62
 57  \w   -116.00 -90.00   0.50    7.26    --  -49.35 -77.00 -30.00   52
 58  \w   -120.00 -92.00   0.50    7.26    --  -49.35 -77.00  30.00   56
 59  \w   -120.00 -88.00   0.50    7.26    --  -49.35 -77.00  60.00   64
 60  \w   -113.00 -88.00   0.50    7.26    --  -49.35 -77.00 120.00   50
 61  \w   -117.00 -92.00   0.50    7.26    --  -49.35-133.00 134.00   50
;
_diffrn_measurement_device 'four-circle diffractometer'
_diffrn_measurement_device_type 'XtaLAB Synergy, Dualflex, HyPix'
_diffrn_measurement_method '\w scans'
_diffrn_orient_matrix_type 'CrysAlisPro convention (1999,Acta A55,543-557)'
_diffrn_orient_matrix_UB_11 -0.0173844000
_diffrn_orient_matrix_UB_12 -0.0764396000
_diffrn_orient_matrix_UB_13 0.0049528000
_diffrn_orient_matrix_UB_21 -0.0942098000
_diffrn_orient_matrix_UB_22 0.0147194000
_diffrn_orient_matrix_UB_23 0.0173148000
_diffrn_orient_matrix_UB_31 -0.0512757000
_diffrn_orient_matrix_UB_32 -0.0011314000
_diffrn_orient_matrix_UB_33 -0.1083705000
_diffrn_radiation_monochromator mirror
_diffrn_radiation_probe x-ray
_diffrn_radiation_type 'Cu K\a'
_diffrn_radiation_wavelength 1.54184
_diffrn_reflns_av_R_equivalents 0.0391
_diffrn_reflns_av_unetI/netI 0.0231
_diffrn_reflns_limit_h_max 18
_diffrn_reflns_limit_h_min -18
_diffrn_reflns_limit_k_max 24
_diffrn_reflns_limit_k_min -25
_diffrn_reflns_limit_l_max 17
_diffrn_reflns_limit_l_min -18
_diffrn_reflns_number 63395
_diffrn_reflns_theta_full 77.3112
_diffrn_reflns_theta_max 77.31
_diffrn_reflns_theta_min 3.84
_diffrn_source 'micro-focus sealed X-ray tube'
_diffrn_source_type 'PhotonJet (Cu) X-ray Source'
_exptl_absorpt_coefficient_mu 1.635
_exptl_absorpt_correction_T_max 0.98381
_exptl_absorpt_correction_T_min 0.69552
_exptl_absorpt_correction_type multi-scan
_exptl_absorpt_process_details
;
CrysAlisPro 1.171.40.35a (Rigaku Oxford Diffraction, 2018)
Empirical absorption correction using spherical harmonics,
 implemented in SCALE3 ABSPACK scaling algorithm.
;
_exptl_crystal_colour Colourless
_exptl_crystal_density_diffrn 1.3763
_exptl_crystal_description Plate
_exptl_crystal_F_000 1808
_exptl_crystal_size_max 0.22
_exptl_crystal_size_mid 0.13
_exptl_crystal_size_min 0.02
_refine_diff_density_max 0.3780
_refine_diff_density_min -0.4821
_refine_diff_density_rms 0.0529
_refine_ls_d_res_high 0.7902
_refine_ls_d_res_low 11.5252
_refine_ls_goodness_of_fit_ref 1.0487
_refine_ls_hydrogen_treatment constr
_refine_ls_matrix_type full
_refine_ls_number_constraints 82
_refine_ls_number_parameters 561
_refine_ls_number_reflns 8742
_refine_ls_number_restraints 0
_refine_ls_restrained_S_all 1.0487
_refine_ls_R_factor_all 0.0392
_refine_ls_R_factor_gt 0.0378
_refine_ls_shift/su_max 0.0011
_refine_ls_shift/su_mean 0.0001
_refine_ls_structure_factor_coef Fsqd
_refine_ls_weighting_details 'w=1/[\s^2^(Fo^2^)+(0.0545P)^2^+1.6543P] where P=(Fo^2^+2Fc^2^)/3'
_refine_ls_weighting_scheme calc
_refine_ls_wR_factor_gt 0.1005
_refine_ls_wR_factor_ref 0.1019
_reflns_Friedel_coverage 0.0
_reflns_limit_h_max 17
_reflns_limit_h_min -18
_reflns_limit_k_max 25
_reflns_limit_k_min 0
_reflns_limit_l_max 18
_reflns_limit_l_min 0
_reflns_number_gt 8290
_reflns_number_total 8742
_reflns_threshold_expression I>=2u(I)
_cod_data_source_file d3cc01674a2.cif
_cod_data_source_block KL1291
_cod_depositor_comments 'Adding full bibliography for 7131650--7131654.cif.'
_cod_database_code 7131654
_chemical_oxdiff_formula 'C200 H176 N16 O24 S8'
_chemical_oxdiff_usercomment 'from Kaspars'
_diffrn_oxdiff_digest_frames
;
01268347e928d0f40ff0136486efe0a82600026104f
;
_reflns_odcompleteness_completeness 98.57
_reflns_odcompleteness_iscentric 1
_reflns_odcompleteness_theta 77.49
_olex2_refinement_description
;
1. Fixed Uiso
 At 1.2 times of:
  All C(H) groups, All C(H,H) groups
 At 1.5 times of:
  All C(H,H,H) groups
2.a Secondary CH2 refined with riding coordinates:
 C16(H16a,H16b), C66(H66a,H66b)
2.b Aromatic/amide H refined with riding coordinates:
 C15(H15), C18(H18), C4(H4), C8(H8), C72(H72), C5(H5), C1(H1), C65(H65),
 C12(H12), C55(H55), C58(H58), C21(H21), C22(H22), C13(H13), C14(H14), C20(H20),
  C19(H19), C6(H6), C2(H2), C51(H51), C7(H7), C54(H54), C3(H3), C68(H68),
 C64(H64), C56(H56), C71(H71), C62(H62), C63(H63), C57(H57), C52(H52), C69(H69),
  C53(H53), C70(H70)
2.c Idealised Me refined as rotating group:
 C2A(H2Aa,H2Ab,H2Ac), C1A(H1Aa,H1Ab,H1Ac)
;
_olex2_submission_special_instructions 'No special instructions were received'
_oxdiff_exptl_absorpt_empirical_details
;
Empirical correction (ABSPACK) includes:
- Absorption correction using spherical harmonics
- Frame scaling
;
_oxdiff_exptl_absorpt_empirical_full_max 1.490
_oxdiff_exptl_absorpt_empirical_full_min 0.388

loop_
_space_group_symop_id
_space_group_symop_operation_xyz
1 x,y,z
2 -x,y+1/2,-z+1/2
3 -x,-y,-z
4 x,-y-1/2,z-1/2

loop_
_atom_site_label
_atom_site_type_symbol
_atom_site_fract_x
_atom_site_fract_y
_atom_site_fract_z
_atom_site_U_iso_or_equiv
_atom_site_adp_type
_atom_site_occupancy
_atom_site_refinement_flags_posn
S2A S 0.305416(10) 0.403652(9) 0.764721(10) 0.02767(9) Uani 1.000000 .
S1A S 0.188194(10) 0.117298(9) 0.612702(10) 0.02712(8) Uani 1.000000 .
N59 N 0.608894(11) 0.290044(11) 0.714870(11) 0.0246(2) Uani 1.000000 .
N9 N -0.081443(11) 0.219656(11) 0.800187(11) 0.0230(2) Uani 1.000000 .
N17 N 0.126739(11) 0.212813(11) 0.857700(11) 0.0243(2) Uani 1.000000 .
O4A O 0.210658(11) 0.428544(11) 0.717581(11) 0.0434(3) Uani 1.000000 .
O1A O 0.239774(11) 0.119133(11) 0.544860(11) 0.0458(3) Uani 1.000000 .
O5A O 0.307402(11) 0.330839(11) 0.776371(11) 0.0485(3) Uani 1.000000 .
N67 N 0.409698(11) 0.288906(11) 0.558924(11) 0.0279(2) Uani 1.000000 .
O6A O 0.373432(11) 0.427419(11) 0.721435(11) 0.0491(3) Uani 1.000000 .
O3A O 0.162777(11) 0.183994(11) 0.634837(11) 0.0517(3) Uani 1.000000 .
O2A O 0.232463(11) 0.077263(11) 0.697133(11) 0.0523(3) Uani 1.000000 .
C9A C -0.074531(11) 0.178891(11) 0.878962(11) 0.0231(2) Uani 1.000000 .
C8A C -0.108816(11) 0.179581(11) 0.718639(11) 0.0236(2) Uani 1.000000 .
C10 C -0.061959(11) 0.290490(11) 0.802853(11) 0.0225(2) Uani 1.000000 .
C4B C -0.117418(11) 0.112111(11) 0.745249(11) 0.0240(2) Uani 1.000000 .
C4A C -0.095944(11) 0.111540(11) 0.847509(11) 0.0244(2) Uani 1.000000 .
C11 C 0.024163(11) 0.313742(11) 0.796527(11) 0.0238(2) Uani 1.000000 .
C54B C 0.630635(11) 0.398144(11) 0.771039(11) 0.0256(3) Uani 1.000000 .
C15 C -0.130209(11) 0.335915(11) 0.810156(11) 0.0268(3) Uani 1.000000 .
H15 H -0.186676(11) 0.319906(11) 0.815516(11) 0.0321(3) Uiso 1.000000 R
C58A C 0.604819(11) 0.332270(11) 0.788859(11) 0.0246(2) Uani 1.000000 .
C18 C 0.124811(11) 0.147674(11) 0.830802(11) 0.0279(3) Uani 1.000000 .
H18 H 0.105596(11) 0.136722(11) 0.766320(11) 0.0334(3) Uiso 1.000000 R
C59A C 0.638886(11) 0.327898(11) 0.650733(11) 0.0254(2) Uani 1.000000 .
C54A C 0.651242(11) 0.395592(11) 0.682128(11) 0.0263(3) Uani 1.000000 .
C60 C 0.587329(11) 0.219563(11) 0.708628(11) 0.0249(2) Uani 1.000000 .
C4 C -0.093273(11) 0.060846(11) 0.913982(11) 0.0301(3) Uani 1.000000 .
H4 H -0.107976(11) 0.016366(11) 0.894602(11) 0.0361(3) Uiso 1.000000 R
C8 C -0.130907(11) 0.199056(11) 0.623725(11) 0.0292(3) Uani 1.000000 .
H8 H -0.126192(11) 0.243877(11) 0.606916(11) 0.0351(3) Uiso 1.000000 R
C72 C 0.427255(11) 0.355646(11) 0.568143(11) 0.0290(3) Uani 1.000000 .
H72 H 0.443172(11) 0.375644(11) 0.628068(11) 0.0348(3) Uiso 1.000000 R
C5 C -0.146891(11) 0.062526(11) 0.674518(11) 0.0292(3) Uani 1.000000 .
H5 H -0.152373(11) 0.017676(11) 0.690752(11) 0.0350(3) Uiso 1.000000 R
C16 C 0.098360(11) 0.266728(11) 0.783282(11) 0.0270(3) Uani 1.000000 .
H16a H 0.153616(11) 0.292911(11) 0.784906(11) 0.0325(3) Uiso 1.000000 R
H16b H 0.074338(11) 0.245666(11) 0.720978(11) 0.0325(3) Uiso 1.000000 R
C1 C -0.049743(11) 0.196665(11) 0.974470(11) 0.0281(3) Uani 1.000000 .
H1 H -0.035469(11) 0.241066(11) 0.994510(11) 0.0337(3) Uiso 1.000000 R
C65 C 0.660003(11) 0.172935(11) 0.740442(11) 0.0295(3) Uani 1.000000 .
H65 H 0.722255(11) 0.187682(11) 0.762502(11) 0.0353(3) Uiso 1.000000 R
C12 C 0.038735(11) 0.383247(11) 0.795479(11) 0.0289(3) Uani 1.000000 .
H12 H 0.095352(11) 0.399595(11) 0.790921(11) 0.0347(3) Uiso 1.000000 R
C55 C 0.632939(11) 0.449336(11) 0.837162(11) 0.0321(3) Uani 1.000000 .
H55 H 0.650507(11) 0.493128(11) 0.827493(11) 0.0385(3) Uiso 1.000000 R
C58 C 0.580234(11) 0.315905(11) 0.869058(11) 0.0302(3) Uani 1.000000 .
H58 H 0.562820(11) 0.272211(11) 0.879420(11) 0.0362(3) Uiso 1.000000 R
C21 C 0.181652(11) 0.180969(11) 1.020313(11) 0.0322(3) Uani 1.000000 .
H21 H 0.200580(11) 0.192938(11) 1.084430(11) 0.0386(3) Uiso 1.000000 R
C22 C 0.155803(11) 0.230007(11) 0.950953(11) 0.0291(3) Uani 1.000000 .
H22 H 0.158341(11) 0.275305(11) 0.968340(11) 0.0350(3) Uiso 1.000000 R
C66 C 0.412276(11) 0.247899(11) 0.644026(11) 0.0317(3) Uani 1.000000 .
H66a H 0.417175(11) 0.278086(11) 0.697010(11) 0.0381(3) Uiso 1.000000 R
H66b H 0.353409(11) 0.223270(11) 0.630426(11) 0.0381(3) Uiso 1.000000 R
C13 C -0.030250(11) 0.428407(11) 0.801158(11) 0.0317(3) Uani 1.000000 .
H13 H -0.019836(11) 0.474646(11) 0.799357(11) 0.0381(3) Uiso 1.000000 R
C14 C -0.114440(11) 0.405073(11) 0.809484(11) 0.0309(3) Uani 1.000000 .
H14 H -0.160001(11) 0.435418(11) 0.814579(11) 0.0370(3) Uiso 1.000000 R
C20 C 0.179322(11) 0.113521(11) 0.994054(11) 0.0336(3) Uani 1.000000 .
H20 H 0.196455(11) 0.079799(11) 1.040177(11) 0.0404(4) Uiso 1.000000 R
C19 C 0.151080(11) 0.097251(11) 0.898092(11) 0.0328(3) Uani 1.000000 .
H19 H 0.149872(11) 0.052353(11) 0.879173(11) 0.0394(3) Uiso 1.000000 R
C61 C 0.493128(11) 0.198245(11) 0.673259(11) 0.0283(3) Uani 1.000000 .
C6 C -0.167682(11) 0.081297(11) 0.580284(11) 0.0346(3) Uani 1.000000 .
H6 H -0.186890(11) 0.048668(11) 0.532748(11) 0.0415(4) Uiso 1.000000 R
C2 C -0.047248(11) 0.145084(11) 1.038690(11) 0.0342(3) Uani 1.000000 .
H2 H -0.031093(11) 0.155307(11) 1.103255(11) 0.0410(4) Uiso 1.000000 R
C51 C 0.655251(11) 0.306775(11) 0.567849(11) 0.0328(3) Uani 1.000000 .
H51 H 0.648123(11) 0.261792(11) 0.548669(11) 0.0394(3) Uiso 1.000000 R
C7 C -0.160264(11) 0.148835(11) 0.555190(11) 0.0354(3) Uani 1.000000 .
H7 H -0.175372(11) 0.160255(11) 0.491103(11) 0.0425(4) Uiso 1.000000 R
C54 C 0.679856(11) 0.443581(11) 0.627834(11) 0.0342(3) Uani 1.000000 .
H54 H 0.689023(11) 0.488393(11) 0.647587(11) 0.0410(4) Uiso 1.000000 R
C3 C -0.068261(11) 0.078366(11) 1.009233(11) 0.0351(3) Uani 1.000000 .
H3 H -0.065400(11) 0.045096(11) 1.054431(11) 0.0421(4) Uiso 1.000000 R
C68 C 0.385367(11) 0.259386(11) 0.471861(11) 0.0393(3) Uani 1.000000 .
H68 H 0.373700(11) 0.213158(11) 0.466251(11) 0.0471(4) Uiso 1.000000 R
C64 C 0.640045(11) 0.104335(11) 0.739432(11) 0.0336(3) Uani 1.000000 .
H64 H 0.688704(11) 0.073227(11) 0.762021(11) 0.0403(4) Uiso 1.000000 R
C56 C 0.608593(11) 0.433400(11) 0.916923(11) 0.0368(3) Uani 1.000000 .
H56 H 0.609330(11) 0.467085(11) 0.960947(11) 0.0441(4) Uiso 1.000000 R
C71 C 0.421829(11) 0.394617(11) 0.489428(11) 0.0377(3) Uani 1.000000 .
H71 H 0.435409(11) 0.440553(11) 0.496513(11) 0.0452(4) Uiso 1.000000 R
C62 C 0.474330(11) 0.129175(11) 0.671008(11) 0.0350(3) Uani 1.000000 .
H62 H 0.412379(11) 0.114031(11) 0.646808(11) 0.0420(4) Uiso 1.000000 R
C2A C 0.340043(11) 0.437560(11) 0.881304(11) 0.0325(3) Uani 1.000000 .
H2Aa H 0.338362(11) 0.486012(11) 0.877900(11) 0.0487(4) Uiso 1.000000 GR
H2Ab H 0.297627(11) 0.422137(11) 0.913633(11) 0.0487(4) Uiso 1.000000 GR
H2Ac H 0.402948(11) 0.422949(11) 0.915702(11) 0.0487(4) Uiso 1.000000 GR
C63 C 0.547379(11) 0.082449(11) 0.704644(11) 0.0366(3) Uani 1.000000 .
H63 H 0.533797(11) 0.036543(11) 0.703692(11) 0.0439(4) Uiso 1.000000 R
C57 C 0.582869(11) 0.367742(11) 0.932913(11) 0.0357(3) Uani 1.000000 .
H57 H 0.567175(11) 0.358588(11) 0.987537(11) 0.0429(4) Uiso 1.000000 R
C52 C 0.682639(11) 0.355670(11) 0.515086(11) 0.0417(3) Uani 1.000000 .
H52 H 0.693548(11) 0.343327(11) 0.458952(11) 0.0501(4) Uiso 1.000000 R
C69 C 0.377755(11) 0.296879(11) 0.391978(11) 0.0475(4) Uani 1.000000 .
H69 H 0.360195(11) 0.276303(11) 0.332368(11) 0.0570(5) Uiso 1.000000 R
C53 C 0.694247(11) 0.423392(11) 0.544601(11) 0.0427(3) Uani 1.000000 .
H53 H 0.711956(11) 0.455183(11) 0.507335(11) 0.0512(4) Uiso 1.000000 R
C70 C 0.396319(11) 0.365538(11) 0.400384(11) 0.0456(4) Uani 1.000000 .
H70 H 0.391624(11) 0.391552(11) 0.346752(11) 0.0547(4) Uiso 1.000000 R
C1A C 0.080272(11) 0.076870(11) 0.554471(11) 0.0519(4) Uani 1.000000 .
H1Aa H 0.047588(11) 0.101033(11) 0.497141(11) 0.0779(6) Uiso 1.000000 GR
H1Ab H 0.092062(11) 0.031399(11) 0.538733(11) 0.0779(6) Uiso 1.000000 GR
H1Ac H 0.042309(11) 0.076130(11) 0.595781(11) 0.0779(6) Uiso 1.000000 GR

loop_
_atom_site_aniso_label
_atom_site_aniso_U_11
_atom_site_aniso_U_22
_atom_site_aniso_U_33
_atom_site_aniso_U_12
_atom_site_aniso_U_13
_atom_site_aniso_U_23
S2A 0.02971(17) 0.02349(16) 0.03326(17) -0.00187(12) 0.01492(13) -0.00643(12)
S1A 0.02733(16) 0.02800(17) 0.02687(16) 0.00157(12) 0.00988(12) -0.00260(12)
N59 0.0252(5) 0.0196(5) 0.0304(5) -0.0011(4) 0.0109(4) -0.0035(4)
N9 0.0256(5) 0.0203(5) 0.0237(5) -0.0023(4) 0.0087(4) 0.0005(4)
N17 0.0213(5) 0.0252(5) 0.0286(5) 0.0009(4) 0.0110(4) -0.0003(4)
O4A 0.0415(6) 0.0527(7) 0.0337(5) 0.0122(5) 0.0090(4) -0.0061(5)
O1A 0.0376(6) 0.0648(8) 0.0417(6) 0.0011(5) 0.0220(5) -0.0080(5)
O5A 0.0529(7) 0.0237(5) 0.0701(7) -0.0012(5) 0.0215(6) -0.0092(5)
N67 0.0205(5) 0.0270(5) 0.0353(6) 0.0024(4) 0.0076(4) -0.0076(4)
O6A 0.0570(7) 0.0537(7) 0.0512(6) -0.0186(6) 0.0378(5) -0.0181(5)
O3A 0.0911(9) 0.0254(5) 0.0550(7) 0.0030(6) 0.0466(6) -0.0005(5)
O2A 0.0530(7) 0.0627(8) 0.0362(6) 0.0229(6) 0.0075(5) 0.0086(5)
C9A 0.0201(5) 0.0224(6) 0.0281(6) 0.0008(4) 0.0095(4) 0.0034(5)
C8A 0.0203(5) 0.0240(6) 0.0278(6) -0.0018(4) 0.0098(4) -0.0019(5)
C10 0.0252(6) 0.0202(6) 0.0210(5) -0.0012(4) 0.0057(4) 0.0007(4)
C4B 0.0196(5) 0.0224(6) 0.0313(6) -0.0002(4) 0.0099(5) -0.0003(5)
C4A 0.0207(5) 0.0220(6) 0.0316(6) 0.0010(4) 0.0101(5) 0.0013(5)
C11 0.0257(6) 0.0232(6) 0.0222(5) -0.0005(5) 0.0073(4) 0.0008(4)
C54B 0.0201(5) 0.0211(6) 0.0326(6) 0.0019(4) 0.0042(5) -0.0021(5)
C15 0.0230(6) 0.0268(6) 0.0289(6) 0.0004(5) 0.0061(5) 0.0004(5)
C58A 0.0206(5) 0.0220(6) 0.0294(6) 0.0023(4) 0.0054(5) -0.0036(5)
C18 0.0287(6) 0.0273(6) 0.0299(6) 0.0005(5) 0.0127(5) -0.0031(5)
C59A 0.0208(5) 0.0235(6) 0.0311(6) 0.0001(5) 0.0073(5) -0.0002(5)
C54A 0.0207(5) 0.0222(6) 0.0337(6) 0.0007(5) 0.0055(5) -0.0002(5)
C60 0.0248(6) 0.0196(6) 0.0320(6) -0.0011(5) 0.0113(5) -0.0037(5)
C4 0.0311(6) 0.0225(6) 0.0383(7) 0.0013(5) 0.0135(5) 0.0049(5)
C8 0.0310(6) 0.0294(6) 0.0282(6) -0.0030(5) 0.0109(5) 0.0013(5)
C72 0.0238(6) 0.0263(6) 0.0338(6) 0.0039(5) 0.0050(5) -0.0069(5)
C5 0.0248(6) 0.0248(6) 0.0392(7) -0.0019(5) 0.0119(5) -0.0054(5)
C16 0.0285(6) 0.0259(6) 0.0303(6) -0.0005(5) 0.0143(5) 0.0023(5)
C1 0.0303(6) 0.0263(6) 0.0286(6) 0.0013(5) 0.0107(5) 0.0004(5)
C65 0.0227(6) 0.0247(6) 0.0411(7) -0.0004(5) 0.0105(5) -0.0035(5)
C12 0.0300(6) 0.0253(6) 0.0310(6) -0.0059(5) 0.0090(5) -0.0004(5)
C55 0.0270(6) 0.0234(6) 0.0402(7) 0.0025(5) 0.0029(5) -0.0071(5)
C58 0.0290(6) 0.0294(7) 0.0319(6) 0.0028(5) 0.0093(5) -0.0004(5)
C21 0.0257(6) 0.0424(8) 0.0278(6) 0.0021(5) 0.0078(5) -0.0004(5)
C22 0.0254(6) 0.0320(7) 0.0304(6) -0.0003(5) 0.0094(5) -0.0047(5)
C66 0.0234(6) 0.0276(6) 0.0461(7) 0.0014(5) 0.0138(5) -0.0010(6)
C13 0.0368(7) 0.0193(6) 0.0348(7) -0.0022(5) 0.0055(5) 0.0004(5)
C14 0.0299(6) 0.0250(6) 0.0334(6) 0.0056(5) 0.0041(5) -0.0018(5)
C20 0.0276(6) 0.0375(7) 0.0370(7) 0.0051(5) 0.0121(5) 0.0087(6)
C19 0.0347(7) 0.0267(6) 0.0396(7) 0.0026(5) 0.0155(6) 0.0010(5)
C61 0.0233(6) 0.0236(6) 0.0392(7) 0.0004(5) 0.0118(5) -0.0035(5)
C6 0.0326(7) 0.0360(7) 0.0357(7) -0.0053(6) 0.0116(5) -0.0115(6)
C2 0.0414(7) 0.0354(7) 0.0269(6) 0.0045(6) 0.0126(5) 0.0042(5)
C51 0.0335(7) 0.0312(7) 0.0352(7) -0.0009(5) 0.0130(5) -0.0047(5)
C7 0.0378(7) 0.0424(8) 0.0262(6) -0.0037(6) 0.0103(5) -0.0029(6)
C54 0.0322(7) 0.0251(6) 0.0436(7) -0.0013(5) 0.0102(6) 0.0045(6)
C3 0.0403(7) 0.0311(7) 0.0363(7) 0.0047(6) 0.0157(6) 0.0118(6)
C68 0.0306(7) 0.0363(8) 0.0480(8) 0.0012(6) 0.0085(6) -0.0196(6)
C64 0.0288(6) 0.0234(6) 0.0494(8) 0.0050(5) 0.0136(6) -0.0006(6)
C56 0.0343(7) 0.0365(7) 0.0347(7) 0.0063(6) 0.0045(6) -0.0134(6)
C71 0.0343(7) 0.0339(7) 0.0417(7) 0.0059(6) 0.0081(6) 0.0019(6)
C62 0.0248(6) 0.0258(7) 0.0553(8) -0.0040(5) 0.0139(6) -0.0043(6)
C2A 0.0353(7) 0.0335(7) 0.0299(6) -0.0004(6) 0.0121(5) -0.0028(5)
C63 0.0333(7) 0.0207(6) 0.0577(8) -0.0025(5) 0.0174(6) -0.0035(6)
C57 0.0352(7) 0.0426(8) 0.0285(6) 0.0073(6) 0.0090(5) -0.0030(6)
C52 0.0463(8) 0.0469(9) 0.0379(7) -0.0012(7) 0.0217(6) 0.0008(6)
C69 0.0440(8) 0.0618(11) 0.0337(7) 0.0103(8) 0.0082(6) -0.0151(7)
C53 0.0453(8) 0.0385(8) 0.0478(8) -0.0028(7) 0.0199(7) 0.0102(7)
C70 0.0449(8) 0.0542(10) 0.0377(8) 0.0132(7) 0.0134(6) 0.0036(7)
C1A 0.0457(9) 0.0649(11) 0.0433(8) -0.0206(8) 0.0117(7) -0.0024(8)

loop_
_atom_type_symbol
_atom_type_scat_dispersion_real
_atom_type_scat_dispersion_imag
_atom_type_scat_Cromer_Mann_a1
_atom_type_scat_Cromer_Mann_a2
_atom_type_scat_Cromer_Mann_a3
_atom_type_scat_Cromer_Mann_a4
_atom_type_scat_Cromer_Mann_b1
_atom_type_scat_Cromer_Mann_b2
_atom_type_scat_Cromer_Mann_b3
_atom_type_scat_Cromer_Mann_b4
_atom_type_scat_Cromer_Mann_c
_atom_type_scat_source
_atom_type_scat_dispersion_source
H 0.00000 0.00000 0.49300 0.32291 0.14019 0.04081 10.51090 26.12570 3.14236 57.79970 0.0030380000826 'International Tables Volume C Table 6.1.1.4 (pp. 500-502)' 'Henke, Gullikson and Davis, At. Data and Nucl. Data Tables, 1993, 54, 2'
C 0.01920 0.00962 2.31000 1.02000 1.58860 0.86500 20.84390 10.20750 0.56870 51.65120 0.215599998832 'International Tables Volume C Table 6.1.1.4 (pp. 500-502)' 'Henke, Gullikson and Davis, At. Data and Nucl. Data Tables, 1993, 54, 2'
S 0.33537 0.55136 6.90530 5.20340 1.43790 1.58630 1.46790 22.21510 0.25360 56.17200 0.866900026798 'International Tables Volume C Table 6.1.1.4 (pp. 500-502)' 'Henke, Gullikson and Davis, At. Data and Nucl. Data Tables, 1993, 54, 2'
O 0.05239 0.03377 3.04850 2.28680 1.54630 0.86700 13.27710 5.70110 0.32390 32.90890 0.250800013542 'International Tables Volume C Table 6.1.1.4 (pp. 500-502)' 'Henke, Gullikson and Davis, At. Data and Nucl. Data Tables, 1993, 54, 2'
N 0.03256 0.01839 12.21260 3.13220 2.01250 1.16630 0.00570 9.89330 28.99750 0.58260 -11.5290002823 'International Tables Volume C Table 6.1.1.4 (pp. 500-502)' 'Henke, Gullikson and Davis, At. Data and Nucl. Data Tables, 1993, 54, 2'

loop_
_geom_angle_atom_site_label_1
_geom_angle_atom_site_label_2
_geom_angle_atom_site_label_3
_geom_angle
_geom_angle_site_symmetry_1
_geom_angle_site_symmetry_3
_geom_angle_publ_flag
O5A S2A O4A 111.955(14) . . ?
O6A S2A O4A 113.306(14) . . ?
O6A S2A O5A 112.678(15) . . ?
C2A S2A O4A 105.971(13) . . ?
C2A S2A O5A 105.819(12) . . ?
C2A S2A O6A 106.418(12) . . ?
O3A S1A O1A 111.907(16) . . ?
O2A S1A O1A 114.436(14) . . ?
O2A S1A O3A 112.695(14) . . ?
C1A S1A O1A 106.344(12) . . ?
C1A S1A O3A 105.055(12) . . ?
C1A S1A O2A 105.510(14) . . ?
C59A N59 C58A 108.594(18) . . ?
C60 N59 C58A 124.736(17) . . ?
C60 N59 C59A 126.659(17) . . ?
C8A N9 C9A 108.556(18) . . ?
C10 N9 C9A 125.765(15) . . ?
C10 N9 C8A 125.669(16) . . ?
C16 N17 C18 119.430(14) . . ?
C22 N17 C18 120.834(17) . . ?
C22 N17 C16 119.722(18) . . ?
C66 N67 C72 119.883(15) . . ?
C68 N67 C72 120.271(17) . . ?
C68 N67 C66 119.775(18) . . ?
C4A C9A N9 108.762(15) . . ?
C1 C9A N9 129.039(19) . . ?
C1 C9A C4A 122.190(17) . . ?
C4B C8A N9 108.963(15) . . ?
C8 C8A N9 128.828(19) . . ?
C8 C8A C4B 122.110(17) . . ?
C11 C10 N9 120.290(17) . . ?
C15 C10 N9 119.151(16) . . ?
C15 C10 C11 120.550(19) . . ?
C4A C4B C8A 106.929(16) . . ?
C5 C4B C8A 119.348(15) . . ?
C5 C4B C4A 133.643(19) . . ?
C4B C4A C9A 106.772(16) . . ?
C4 C4A C9A 119.508(15) . . ?
C4 C4A C4B 133.720(19) . . ?
C16 C11 C10 122.572(18) . . ?
C12 C11 C10 118.417(17) . . ?
C12 C11 C16 118.842(16) . . ?
C54A C54B C58A 106.860(17) . . ?
C55 C54B C58A 118.977(16) . . ?
C55 C54B C54A 134.155(19) . . ?
H15 C15 C10 119.832(11) . . ?
C14 C15 C10 120.336(17) . . ?
C14 C15 H15 119.832(10) . . ?
C54B C58A N59 108.853(16) . . ?
C58 C58A N59 128.479(19) . . ?
C58 C58A C54B 122.669(18) . . ?
H18 C18 N17 119.794(9) . . ?
C19 C18 N17 120.411(15) . . ?
C19 C18 H18 119.794(11) . . ?
C54A C59A N59 108.835(16) . . ?
C51 C59A N59 128.850(19) . . ?
C51 C59A C54A 122.314(18) . . ?
C59A C54A C54B 106.821(17) . . ?
C54 C54A C54B 133.991(19) . . ?
C54 C54A C59A 119.181(16) . . ?
C65 C60 N59 119.400(15) . . ?
C61 C60 N59 119.826(16) . . ?
C61 C60 C65 120.746(19) . . ?
H4 C4 C4A 120.787(10) . . ?
C3 C4 C4A 118.425(18) . . ?
C3 C4 H4 120.787(12) . . ?
H8 C8 C8A 121.392(12) . . ?
C7 C8 C8A 117.215(19) . . ?
C7 C8 H8 121.392(11) . . ?
H72 C72 N67 119.761(10) . . ?
C71 C72 N67 120.478(16) . . ?
C71 C72 H72 119.761(11) . . ?
H5 C5 C4B 120.566(11) . . ?
C6 C5 C4B 118.867(19) . . ?
C6 C5 H5 120.566(12) . . ?
C11 C16 N17 113.001(15) . . ?
H16a C16 N17 108.983(9) . . ?
H16a C16 C11 108.983(10) . . ?
H16b C16 N17 108.983(10) . . ?
H16b C16 C11 108.983(8) . . ?
H16b C16 H16a 107.8 . . ?
H1 C1 C9A 121.570(12) . . ?
C2 C1 C9A 116.860(18) . . ?
C2 C1 H1 121.570(10) . . ?
H65 C65 C60 119.888(11) . . ?
C64 C65 C60 120.223(15) . . ?
C64 C65 H65 119.888(9) . . ?
H12 C12 C11 119.594(10) . . ?
C13 C12 C11 120.813(17) . . ?
C13 C12 H12 119.594(11) . . ?
H55 C55 C54B 120.691(11) . . ?
C56 C55 C54B 118.617(19) . . ?
C56 C55 H55 120.691(12) . . ?
H58 C58 C58A 121.531(12) . . ?
C57 C58 C58A 116.937(19) . . ?
C57 C58 H58 121.531(11) . . ?
C22 C21 H21 120.204(11) . . ?
C20 C21 H21 120.204(9) . . ?
C20 C21 C22 119.592(15) . . ?
C21 C22 N17 120.432(19) . . ?
H22 C22 N17 119.784(12) . . ?
H22 C22 C21 119.784(11) . . ?
H66a C66 N67 108.891(11) . . ?
H66b C66 N67 108.891(8) . . ?
H66b C66 H66a 107.7 . . ?
C61 C66 N67 113.400(15) . . ?
C61 C66 H66a 108.891(9) . . ?
C61 C66 H66b 108.891(10) . . ?
H13 C13 C12 119.766(11) . . ?
C14 C13 C12 120.468(19) . . ?
C14 C13 H13 119.766(12) . . ?
C13 C14 C15 119.391(18) . . ?
H14 C14 C15 120.304(10) . . ?
H14 C14 C13 120.304(12) . . ?
H20 C20 C21 120.546(9) . . ?
C19 C20 C21 118.908(17) . . ?
C19 C20 H20 120.546(12) . . ?
C20 C19 C18 119.801(19) . . ?
H19 C19 C18 120.100(11) . . ?
H19 C19 C20 120.100(12) . . ?
C66 C61 C60 121.908(18) . . ?
C62 C61 C60 118.365(16) . . ?
C62 C61 C66 119.603(14) . . ?
H6 C6 C5 119.541(12) . . ?
C7 C6 C5 120.919(17) . . ?
C7 C6 H6 119.541(9) . . ?
H2 C2 C1 119.047(10) . . ?
C3 C2 C1 121.906(15) . . ?
C3 C2 H2 119.047(9) . . ?
H51 C51 C59A 121.440(12) . . ?
C52 C51 C59A 117.120(19) . . ?
C52 C51 H51 121.440(11) . . ?
C6 C7 C8 121.522(15) . . ?
H7 C7 C8 119.239(11) . . ?
H7 C7 C6 119.239(9) . . ?
H54 C54 C54A 120.556(11) . . ?
C53 C54 C54A 118.888(19) . . ?
C53 C54 H54 120.556(12) . . ?
C2 C3 C4 121.104(17) . . ?
H3 C3 C4 119.448(12) . . ?
H3 C3 C2 119.448(9) . . ?
H68 C68 N67 119.641(12) . . ?
C69 C68 N67 120.718(19) . . ?
C69 C68 H68 119.641(11) . . ?
H64 C64 C65 120.135(9) . . ?
C63 C64 C65 119.730(16) . . ?
C63 C64 H64 120.135(12) . . ?
H56 C56 C55 119.306(12) . . ?
C57 C56 C55 121.388(18) . . ?
C57 C56 H56 119.306(10) . . ?
H71 C71 C72 120.016(11) . . ?
C70 C71 C72 119.968(19) . . ?
C70 C71 H71 120.016(12) . . ?
H62 C62 C61 119.603(9) . . ?
C63 C62 C61 120.793(15) . . ?
C63 C62 H62 119.603(11) . . ?
H2Aa C2A S2A 109.5 . . ?
H2Ab C2A S2A 109.5 . . ?
H2Ab C2A H2Aa 109.5 . . ?
H2Ac C2A S2A 109.5 . . ?
H2Ac C2A H2Aa 109.5 . . ?
H2Ac C2A H2Ab 109.5 . . ?
C62 C63 C64 120.121(19) . . ?
H63 C63 C64 119.940(12) . . ?
H63 C63 C62 119.940(11) . . ?
C56 C57 C58 121.406(17) . . ?
H57 C57 C58 119.297(11) . . ?
H57 C57 C56 119.297(10) . . ?
H52 C52 C51 119.315(11) . . ?
C53 C52 C51 121.370(17) . . ?
C53 C52 H52 119.315(10) . . ?
H69 C69 C68 120.152(11) . . ?
C70 C69 C68 119.697(16) . . ?
C70 C69 H69 120.152(9) . . ?
C52 C53 C54 121.105(18) . . ?
H53 C53 C54 119.448(12) . . ?
H53 C53 C52 119.448(10) . . ?
C69 C70 C71 118.853(17) . . ?
H70 C70 C71 120.573(12) . . ?
H70 C70 C69 120.573(9) . . ?
H1Aa C1A S1A 109.5 . . ?
H1Ab C1A S1A 109.5 . . ?
H1Ab C1A H1Aa 109.5 . . ?
H1Ac C1A S1A 109.5 . . ?
H1Ac C1A H1Aa 109.5 . . ?
H1Ac C1A H1Ab 109.5 . . ?

loop_
_geom_bond_atom_site_label_1
_geom_bond_atom_site_label_2
_geom_bond_distance
_geom_bond_site_symmetry_2
_geom_bond_publ_flag
S2A O4A 1.4512(2) . ?
S2A O5A 1.4503(3) . ?
S2A O6A 1.4457(2) . ?
S2A C2A 1.7675(2) . ?
S1A O1A 1.4515(2) . ?
S1A O3A 1.4403(3) . ?
S1A O2A 1.4481(2) . ?
S1A C1A 1.7603(2) . ?
N59 C58A 1.3949(3) . ?
N59 C59A 1.3927(3) . ?
N59 C60 1.4278(3) . ?
N9 C9A 1.3946(3) . ?
N9 C8A 1.3917(2) . ?
N9 C10 1.4297(3) . ?
N17 C18 1.3467(3) . ?
N17 C16 1.4940(3) . ?
N17 C22 1.3512(2) . ?
N67 C72 1.3449(3) . ?
N67 C66 1.4890(3) . ?
N67 C68 1.3543(2) . ?
C9A C4A 1.4142(3) . ?
C9A C1 1.3872(2) . ?
C8A C4B 1.4096(3) . ?
C8A C8 1.3909(2) . ?
C10 C11 1.4005(2) . ?
C10 C15 1.3912(3) . ?
C4B C4A 1.4435(2) . ?
C4B C5 1.3990(3) . ?
C4A C4 1.3971(3) . ?
C11 C16 1.5096(3) . ?
C11 C12 1.3934(3) . ?
C54B C58A 1.4085(3) . ?
C54B C54A 1.4468(2) . ?
C54B C55 1.4016(3) . ?
C15 H15 0.9300 . ?
C15 C14 1.3893(3) . ?
C58A C58 1.3902(3) . ?
C18 H18 0.9300 . ?
C18 C19 1.3752(3) . ?
C59A C54A 1.4105(3) . ?
C59A C51 1.3911(3) . ?
C54A C54 1.3977(3) . ?
C60 C65 1.3884(3) . ?
C60 C61 1.4024(2) . ?
C4 H4 0.9300 . ?
C4 C3 1.3822(2) . ?
C8 H8 0.9300 . ?
C8 C7 1.3870(3) . ?
C72 H72 0.9300 . ?
C72 C71 1.3782(3) . ?
C5 H5 0.9300 . ?
C5 C6 1.3795(2) . ?
C16 H16a 0.9700 . ?
C16 H16b 0.9700 . ?
C1 H1 0.9300 . ?
C1 C2 1.3874(3) . ?
C65 H65 0.9300 . ?
C65 C64 1.3890(3) . ?
C12 H12 0.9300 . ?
C12 C13 1.3888(3) . ?
C55 H55 0.9300 . ?
C55 C56 1.3802(3) . ?
C58 H58 0.9300 . ?
C58 C57 1.3871(3) . ?
C21 H21 0.9300 . ?
C21 C22 1.3750(3) . ?
C21 C20 1.3875(3) . ?
C22 H22 0.9300 . ?
C66 H66a 0.9700 . ?
C66 H66b 0.9700 . ?
C66 C61 1.5104(3) . ?
C13 H13 0.9300 . ?
C13 C14 1.3849(3) . ?
C14 H14 0.9300 . ?
C20 H20 0.9300 . ?
C20 C19 1.3840(2) . ?
C19 H19 0.9300 . ?
C61 C62 1.3937(3) . ?
C6 H6 0.9300 . ?
C6 C7 1.4011(3) . ?
C2 H2 0.9300 . ?
C2 C3 1.3943(3) . ?
C51 H51 0.9300 . ?
C51 C52 1.3861(3) . ?
C7 H7 0.9300 . ?
C54 H54 0.9300 . ?
C54 C53 1.3772(3) . ?
C3 H3 0.9300 . ?
C68 H68 0.9300 . ?
C68 C69 1.3698(3) . ?
C64 H64 0.9300 . ?
C64 C63 1.3851(2) . ?
C56 H56 0.9300 . ?
C56 C57 1.3969(3) . ?
C71 H71 0.9300 . ?
C71 C70 1.3755(2) . ?
C62 H62 0.9300 . ?
C62 C63 1.3961(3) . ?
C2A H2Aa 0.9600 . ?
C2A H2Ab 0.9600 . ?
C2A H2Ac 0.9600 . ?
C63 H63 0.9300 . ?
C57 H57 0.9300 . ?
C52 H52 0.9300 . ?
C52 C53 1.4029(3) . ?
C69 H69 0.9300 . ?
C69 C70 1.3843(3) . ?
C53 H53 0.9300 . ?
C70 H70 0.9300 . ?
C1A H1Aa 0.9600 . ?
C1A H1Ab 0.9600 . ?
C1A H1Ac 0.9600 . ?
